data_7714504
loop_
_publ_author_name
'Hsu, Han-Fang'
'Liu, Guan-Lin'
'Su, Yu-Chia'
'Ko, Bao-Tsan'

_publ_section_title
;
 Bimetallic nickel complexes containing imidazole-based phenolate ligands
 as efficient catalysts for the copolymerization of carbon dioxide with
 epoxides.
;
_journal_issue 1
_journal_name_full 'Dalton transactions (Cambridge, England : 2003)'
_journal_page_first 299
_journal_page_last 314
_journal_paper_doi 10.1039/d3dt03084a
_journal_volume 53
_journal_year 2023
_chemical_formula_moiety 'C76 H56 F10 N6 Ni2 O7'
_chemical_formula_sum 'C76 H56 F10 N6 Ni2 O7'
_chemical_formula_weight 1472.68
_space_group_crystal_system triclinic
_space_group_IT_number 2
_space_group_name_Hall '-P 1'
_space_group_name_H-M_alt 'P -1'
_atom_sites_solution_hydrogens mixed
_atom_sites_solution_primary direct
_audit_creation_date 2023-07-28
_audit_creation_method
;
Olex2 1.2-ac3
(compiled 2017.08.10 svn.r3458 for OlexSys, GUI svn.r5381)
;
_audit_update_record
;
2023-09-06 deposited with the CCDC.	2023-11-17 downloaded from the CCDC.
;
_cell_angle_alpha 98.726(7)
_cell_angle_beta 97.283(7)
_cell_angle_gamma 107.756(7)
_cell_formula_units_Z 2
_cell_length_a 14.930(3)
_cell_length_b 15.514(3)
_cell_length_c 17.571(4)
_cell_measurement_reflns_used 9901
_cell_measurement_temperature 150(2)
_cell_measurement_theta_max 25.99
_cell_measurement_theta_min 2.79
_cell_volume 3765.8(14)
_computing_cell_refinement 'SAINT V8.40A (?, 2016)'
_computing_data_reduction 'SAINT V8.40A (?, 2016)'
_computing_molecular_graphics 'Olex2 (Dolomanov et al., 2009)'
_computing_publication_material 'Olex2 (Dolomanov et al., 2009)'
_computing_structure_refinement 'ShelXL (Sheldrick, 2015)'
_computing_structure_solution 'ShelXS (Sheldrick, 2008)'
_diffrn_ambient_temperature 150.0
_diffrn_measured_fraction_theta_full 0.996
_diffrn_measured_fraction_theta_max 0.996
_diffrn_measurement_device_type 'Bruker APEX-II CCD'
_diffrn_measurement_method '\f and \w scans'
_diffrn_radiation_type MoK\a
_diffrn_radiation_wavelength 0.71076
_diffrn_reflns_av_R_equivalents 0.0535
_diffrn_reflns_av_unetI/netI 0.0441
_diffrn_reflns_Laue_measured_fraction_full 0.996
_diffrn_reflns_Laue_measured_fraction_max 0.996
_diffrn_reflns_limit_h_max 17
_diffrn_reflns_limit_h_min -17
_diffrn_reflns_limit_k_max 18
_diffrn_reflns_limit_k_min -18
_diffrn_reflns_limit_l_max 20
_diffrn_reflns_limit_l_min -20
_diffrn_reflns_number 52910
_diffrn_reflns_point_group_measured_fraction_full 0.996
_diffrn_reflns_point_group_measured_fraction_max 0.996
_diffrn_reflns_theta_full 25.000
_diffrn_reflns_theta_max 25.000
_diffrn_reflns_theta_min 2.815
_diffrn_standards_number 0
_exptl_absorpt_coefficient_mu 0.579
_exptl_absorpt_correction_T_max 0.7453
_exptl_absorpt_correction_T_min 0.6622
_exptl_absorpt_correction_type none
_exptl_absorpt_process_details
;
SADABS-2016/2 (Bruker,2016/2) was used for absorption correction.
wR2(int) was 0.0667 before and 0.0578 after correction.
The Ratio of minimum to maximum transmission is 0.8885.
The \l/2 correction factor is Not present.
;
_exptl_crystal_colour green
_exptl_crystal_colour_primary green
_exptl_crystal_density_diffrn 1.299
_exptl_crystal_description CUBE
_exptl_crystal_F_000 1512
_exptl_crystal_size_max 0.23
_exptl_crystal_size_mid 0.1
_exptl_crystal_size_min 0.08
_refine_diff_density_max 0.576
_refine_diff_density_min -0.539
_refine_diff_density_rms 0.057
_refine_ls_extinction_method none
_refine_ls_goodness_of_fit_ref 1.035
_refine_ls_hydrogen_treatment mixed
_refine_ls_matrix_type full
_refine_ls_number_parameters 920
_refine_ls_number_reflns 13207
_refine_ls_number_restraints 63
_refine_ls_restrained_S_all 1.064
_refine_ls_R_factor_all 0.0548
_refine_ls_R_factor_gt 0.0375
_refine_ls_shift/su_max 0.001
_refine_ls_shift/su_mean 0.000
_refine_ls_structure_factor_coef Fsqd
_refine_ls_weighting_details 'w=1/[\s^2^(Fo^2^)+(0.0488P)^2^+1.6917P] where P=(Fo^2^+2Fc^2^)/3'
_refine_ls_weighting_scheme calc
_refine_ls_wR_factor_gt 0.0946
_refine_ls_wR_factor_ref 0.1022
_reflns_Friedel_coverage 0.000
_reflns_number_gt 10251
_reflns_number_total 13207
_reflns_threshold_expression 'I > 2\s(I)'
_cod_data_source_file d3dt03084a2.cif
_cod_data_source_block hpmi_pfba
_cod_depositor_comments 'Adding full bibliography for 7714500--7714509.cif.'
_cod_original_cell_volume 3766.0(12)
_cod_database_code 7714504
_shelx_shelxl_version_number 2018/3
_shelx_space_group_comment
;
The symmetry employed for this shelxl refinement is uniquely defined
by the following loop, which should always be used as a source of
symmetry information in preference to the above space-group names.
They are only intended as comments.
;
_shelx_estimated_absorpt_t_max 0.955
_shelx_estimated_absorpt_t_min 0.878
_olex2_refinement_description
;
1. Fixed Uiso
 At 1.2 times of:
  All C(H) groups, All C(H,H) groups
 At 1.5 times of:
  All C(H,H,H) groups, All O(H,H) groups
2. Rigid bond restraints
 C32, C33
 with sigma for 1-2 distances of 0.001 and sigma for 1-3 distances of 0.001
 Ni2, O7
 with sigma for 1-2 distances of 0.001 and sigma for 1-3 distances of 0.001
 C31, C32
 with sigma for 1-2 distances of 0.001 and sigma for 1-3 distances of 0.001
3. Uiso/Uaniso restraints and constraints
C32 \\sim C33 \\sim C34 \\sim C35 \\sim C36: within 2A with sigma of 0.001 and
sigma for terminal atoms of 0.002
C25 \\sim C26 \\sim C27 \\sim C28 \\sim C29 \\sim C30: within 2A with sigma of
0.001 and sigma for terminal atoms of 0.002
4.a Secondary CH2 refined with riding coordinates:
 C7(H7A,H7B), C8(H8A,H8B), C9(H9A,H9B), C10(H10A,H10B)
4.b Aromatic/amide H refined with riding coordinates:
 C3(H3), C5(H5), C14(H14), C16(H16), C19(H19), C20(H20), C21(H21), C22(H22),
 C23(H23), C26(H26), C27(H27), C28(H28), C29(H29), C30(H30), C32(H32), C33(H33),
  C34(H34), C35(H35), C36(H36), C45(H45), C46(H46), C47(H47), C48(H48),
 C49(H49), C52(H52), C53(H53), C54(H54), C55(H55), C56(H56), C58(H58), C59(H59),
  C60(H60), C61(H61), C62(H62)
4.c Idealised Me refined as rotating group:
 C38(H38A,H38B,H38C), C39(H39A,H39B,H39C), C40(H40A,H40B,H40C), C41(H41A,H41B,
 H41C)
;
_olex2_submission_special_instructions 'No special instructions were received'

loop_
_space_group_symop_operation_xyz
'x, y, z'
'-x, -y, -z'

loop_
_atom_site_label
_atom_site_type_symbol
_atom_site_fract_x
_atom_site_fract_y
_atom_site_fract_z
_atom_site_U_iso_or_equiv
_atom_site_adp_type
_atom_site_occupancy
_atom_site_site_symmetry_order
_atom_site_calc_flag
_atom_site_refinement_flags_posn
_atom_site_refinement_flags_adp
_atom_site_refinement_flags_occupancy
_atom_site_disorder_assembly
_atom_site_disorder_group
Ni1 Ni 0.20244(2) 0.52793(2) 0.75034(2) 0.01915(8) Uani 1 1 d . . . . .
Ni2 Ni 0.37050(2) 0.68456(2) 0.71409(2) 0.01947(8) Uani 1 1 d . U . . .
F1 F 0.02765(14) 0.34507(11) 0.89178(9) 0.0515(5) Uani 1 1 d . . . . .
F2 F -0.00679(15) 0.26184(11) 1.01258(10) 0.0572(5) Uani 1 1 d . . . . .
F3 F 0.05935(12) 0.35834(12) 1.16140(9) 0.0443(4) Uani 1 1 d . . . . .
F4 F 0.16365(12) 0.54066(13) 1.18887(9) 0.0482(4) Uani 1 1 d . . . . .
F5 F 0.19972(12) 0.62591(10) 1.06913(9) 0.0420(4) Uani 1 1 d . . . . .
F6 F 0.14779(13) 0.72792(11) 0.52927(10) 0.0499(5) Uani 1 1 d . . . . .
F7 F 0.02672(14) 0.81593(14) 0.48319(10) 0.0593(5) Uani 1 1 d . . . . .
F8 F 0.03129(13) 0.97622(12) 0.57203(11) 0.0517(5) Uani 1 1 d . . . . .
F9 F 0.15632(14) 1.04757(11) 0.70968(11) 0.0562(5) Uani 1 1 d . . . . .
F10 F 0.27270(13) 0.95776(11) 0.76070(9) 0.0467(5) Uani 1 1 d . . . . .
O1 O 0.33913(11) 0.60906(10) 0.79772(9) 0.0195(3) Uani 1 1 d . . . . .
O2 O 0.24885(11) 0.58496(10) 0.65828(9) 0.0203(3) Uani 1 1 d . . . . .
O3 O 0.16346(12) 0.49363(11) 0.85369(9) 0.0253(4) Uani 1 1 d . . . . .
O4 O 0.12014(13) 0.61165(11) 0.91002(10) 0.0285(4) Uani 1 1 d . . . . .
O5 O 0.14050(14) 0.63209(13) 0.76607(11) 0.0271(4) Uani 1 1 d . . . . .
H5A H 0.180(2) 0.683(2) 0.7657(18) 0.041 Uiso 1 1 d R . . . .
H5B H 0.137(2) 0.641(2) 0.8146(19) 0.041 Uiso 1 1 d R . . . .
O6 O 0.28525(13) 0.77348(11) 0.74136(10) 0.0288(4) Uani 1 1 d . . . . .
O7 O 0.32983(13) 0.76384(11) 0.62643(10) 0.0309(4) Uani 1 1 d . U . . .
N1 N 0.48345(14) 0.77740(12) 0.79622(11) 0.0219(4) Uani 1 1 d . . . . .
N2 N 0.56256(15) 0.82569(13) 0.91863(12) 0.0263(5) Uani 1 1 d . . . . .
N3 N 0.44249(14) 0.62874(13) 0.63126(11) 0.0216(4) Uani 1 1 d . . . . .
N4 N 0.44943(14) 0.64881(13) 0.50950(11) 0.0204(4) Uani 1 1 d . . . . .
N5 N 0.25027(14) 0.41220(13) 0.73913(11) 0.0206(4) Uani 1 1 d . . . . .
N6 N 0.07493(14) 0.43589(14) 0.67844(11) 0.0235(4) Uani 1 1 d . . . . .
C1 C 0.40815(16) 0.58535(15) 0.83649(13) 0.0188(5) Uani 1 1 d . . . . .
C2 C 0.49595(17) 0.65476(15) 0.87171(13) 0.0208(5) Uani 1 1 d . . . . .
C3 C 0.57028(18) 0.63234(16) 0.91201(13) 0.0232(5) Uani 1 1 d . . . . .
H3 H 0.628382 0.680443 0.935749 0.028 Uiso 1 1 calc R . . . .
C4 C 0.56189(17) 0.54247(17) 0.91838(13) 0.0231(5) Uani 1 1 d . . . . .
C5 C 0.47509(18) 0.47457(16) 0.88359(13) 0.0225(5) Uani 1 1 d . . . . .
H5 H 0.467703 0.412363 0.887115 0.027 Uiso 1 1 calc R . . . .
C6 C 0.39816(17) 0.49319(15) 0.84370(13) 0.0208(5) Uani 1 1 d . . . . .
C7 C 0.30660(18) 0.41268(15) 0.81531(14) 0.0231(5) Uani 1 1 d . . . . .
H7A H 0.322442 0.354841 0.810708 0.028 Uiso 1 1 calc R . . . .
H7B H 0.265736 0.412305 0.855533 0.028 Uiso 1 1 calc R . . . .
C8 C 0.16009(18) 0.33331(16) 0.72208(14) 0.0256(5) Uani 1 1 d . . . . .
H8A H 0.131818 0.329317 0.769971 0.031 Uiso 1 1 calc R . . . .
H8B H 0.173422 0.275184 0.705833 0.031 Uiso 1 1 calc R . . . .
C9 C 0.08950(18) 0.34491(17) 0.65718(14) 0.0272(6) Uani 1 1 d . . . . .
H9A H 0.114350 0.341446 0.607581 0.033 Uiso 1 1 calc R . . . .
H9B H 0.027601 0.294394 0.649224 0.033 Uiso 1 1 calc R . . . .
C10 C 0.05541(17) 0.47500(17) 0.60766(14) 0.0243(5) Uani 1 1 d . . . . .
H10A H 0.051342 0.537203 0.625168 0.029 Uiso 1 1 calc R . . . .
H10B H -0.007690 0.435498 0.576343 0.029 Uiso 1 1 calc R . . . .
C11 C 0.12919(17) 0.48275(16) 0.55569(13) 0.0221(5) Uani 1 1 d . . . . .
C12 C 0.22469(17) 0.54202(15) 0.58385(13) 0.0199(5) Uani 1 1 d . . . . .
C13 C 0.29078(17) 0.55190(15) 0.53204(13) 0.0202(5) Uani 1 1 d . . . . .
C14 C 0.25935(18) 0.49913(16) 0.45518(13) 0.0230(5) Uani 1 1 d . . . . .
H14 H 0.304054 0.504009 0.420756 0.028 Uiso 1 1 calc R . . . .
C15 C 0.16634(18) 0.44047(16) 0.42745(13) 0.0238(5) Uani 1 1 d . . . . .
C16 C 0.10239(18) 0.43332(16) 0.47896(14) 0.0245(5) Uani 1 1 d . . . . .
H16 H 0.038256 0.393339 0.461139 0.029 Uiso 1 1 calc R . . . .
C17 C 0.52119(18) 0.87355(16) 0.81174(14) 0.0252(5) Uani 1 1 d . . . . .
C18 C 0.50886(18) 0.92913(16) 0.75218(15) 0.0274(6) Uani 1 1 d . . . . .
C19 C 0.5154(2) 0.89994(17) 0.67511(16) 0.0333(6) Uani 1 1 d . . . . .
H19 H 0.526452 0.843090 0.660479 0.040 Uiso 1 1 calc R . . . .
C20 C 0.5060(2) 0.9522(2) 0.61885(17) 0.0435(7) Uani 1 1 d . . . . .
H20 H 0.509939 0.930695 0.566220 0.052 Uiso 1 1 calc R . . . .
C21 C 0.4908(3) 1.0354(2) 0.63963(19) 0.0501(9) Uani 1 1 d . . . . .
H21 H 0.485383 1.071999 0.601683 0.060 Uiso 1 1 calc R . . . .
C22 C 0.4836(3) 1.0649(2) 0.71600(19) 0.0497(9) Uani 1 1 d . . . . .
H22 H 0.472938 1.121977 0.730500 0.060 Uiso 1 1 calc R . . . .
C23 C 0.4917(2) 1.01245(18) 0.77151(17) 0.0381(7) Uani 1 1 d . . . . .
H23 H 0.485476 1.033357 0.823640 0.046 Uiso 1 1 calc R . . . .
C24 C 0.57128(19) 0.90476(16) 0.88762(15) 0.0281(6) Uani 1 1 d . . . . .
C25 C 0.6272(2) 0.99930(19) 0.93207(18) 0.0444(5) Uani 1 1 d . U . . .
C26 C 0.6891(2) 1.0592(2) 0.8958(2) 0.0515(5) Uani 1 1 d . U . . .
H26 H 0.697005 1.038496 0.844192 0.062 Uiso 1 1 calc R . . . .
C27 C 0.7393(3) 1.1491(2) 0.9350(2) 0.0576(6) Uani 1 1 d . U . . .
H27 H 0.781655 1.189852 0.910001 0.069 Uiso 1 1 calc R . . . .
C28 C 0.7284(3) 1.1799(2) 1.0099(2) 0.0577(6) Uani 1 1 d . U . . .
H28 H 0.762146 1.241934 1.035935 0.069 Uiso 1 1 calc R . . . .
C29 C 0.6684(2) 1.1207(2) 1.0471(2) 0.0521(5) Uani 1 1 d . U . . .
H29 H 0.661875 1.141465 1.099169 0.063 Uiso 1 1 calc R . . . .
C30 C 0.6175(2) 1.03041(19) 1.00810(18) 0.0453(5) Uani 1 1 d . U . . .
H30 H 0.575776 0.989755 1.033575 0.054 Uiso 1 1 calc R . . . .
C31 C 0.5942(2) 0.82339(17) 0.99944(15) 0.0344(6) Uani 1 1 d . U . . .
C32 C 0.6904(3) 0.8549(2) 1.03097(18) 0.0503(6) Uani 1 1 d . U . . .
H32 H 0.736466 0.878543 1.000132 0.060 Uiso 1 1 calc R . . . .
C33 C 0.7193(3) 0.8516(2) 1.10925(18) 0.0531(5) Uani 1 1 d . U . . .
H33 H 0.785262 0.872969 1.132248 0.064 Uiso 1 1 calc R . . . .
C34 C 0.6513(3) 0.8172(2) 1.15196(19) 0.0510(5) Uani 1 1 d . U . . .
H34 H 0.670850 0.814959 1.205016 0.061 Uiso 1 1 calc R . . . .
C35 C 0.5554(3) 0.78564(19) 1.12047(17) 0.0474(5) Uani 1 1 d . U . . .
H35 H 0.509425 0.761839 1.151386 0.057 Uiso 1 1 calc R . . . .
C36 C 0.5261(3) 0.78889(19) 1.04284(16) 0.0431(6) Uani 1 1 d . U . . .
H36 H 0.459992 0.767587 1.020172 0.052 Uiso 1 1 calc R . . . .
C37 C 0.51084(17) 0.75057(15) 0.86147(13) 0.0211(5) Uani 1 1 d . . . . .
C38 C 0.64415(19) 0.51790(19) 0.95750(16) 0.0327(6) Uani 1 1 d . . . . .
H38A H 0.668920 0.484900 0.917704 0.049 Uiso 1 1 calc GR . . . .
H38B H 0.621883 0.478332 0.994466 0.049 Uiso 1 1 calc GR . . . .
H38C H 0.695056 0.574513 0.985748 0.049 Uiso 1 1 calc GR . . . .
C39 C 0.30840(18) 0.40596(16) 0.67780(14) 0.0246(5) Uani 1 1 d . . . . .
H39A H 0.270485 0.401444 0.626670 0.037 Uiso 1 1 calc GR . . . .
H39B H 0.327893 0.351028 0.677188 0.037 Uiso 1 1 calc GR . . . .
H39C H 0.365400 0.461270 0.688854 0.037 Uiso 1 1 calc GR . . . .
C40 C -0.00764(18) 0.42613(19) 0.71839(15) 0.0323(6) Uani 1 1 d . . . . .
H40A H 0.001500 0.398349 0.764025 0.048 Uiso 1 1 calc GR . . . .
H40B H -0.066195 0.386415 0.682169 0.048 Uiso 1 1 calc GR . . . .
H40C H -0.013121 0.487147 0.735534 0.048 Uiso 1 1 calc GR . . . .
C41 C 0.1355(2) 0.38456(19) 0.34449(14) 0.0337(6) Uani 1 1 d . . . . .
H41A H 0.173068 0.418487 0.310060 0.051 Uiso 1 1 calc GR . . . .
H41B H 0.067425 0.373945 0.326544 0.051 Uiso 1 1 calc GR . . . .
H41C H 0.146028 0.325059 0.343178 0.051 Uiso 1 1 calc GR . . . .
C42 C 0.39147(17) 0.61046(15) 0.55833(13) 0.0205(5) Uani 1 1 d . . . . .
C43 C 0.53692(17) 0.67668(16) 0.62694(14) 0.0224(5) Uani 1 1 d . . . . .
C44 C 0.61761(17) 0.70094(17) 0.69427(14) 0.0244(5) Uani 1 1 d . . . . .
C45 C 0.62925(19) 0.63294(19) 0.73393(15) 0.0298(6) Uani 1 1 d . . . . .
H45 H 0.583021 0.572757 0.720543 0.036 Uiso 1 1 calc R . . . .
C46 C 0.7081(2) 0.6524(2) 0.79307(15) 0.0369(7) Uani 1 1 d . . . . .
H46 H 0.716598 0.604814 0.818449 0.044 Uiso 1 1 calc R . . . .
C47 C 0.7738(2) 0.7399(2) 0.81503(17) 0.0430(7) Uani 1 1 d . . . . .
H47 H 0.826603 0.753330 0.856405 0.052 Uiso 1 1 calc R . . . .
C48 C 0.7624(2) 0.8089(2) 0.77623(18) 0.0453(8) Uani 1 1 d . . . . .
H48 H 0.807582 0.869522 0.791248 0.054 Uiso 1 1 calc R . . . .
C49 C 0.6853(2) 0.78923(18) 0.71566(16) 0.0354(6) Uani 1 1 d . . . . .
H49 H 0.678643 0.836206 0.688696 0.042 Uiso 1 1 calc R . . . .
C50 C 0.54273(17) 0.69035(16) 0.55257(14) 0.0221(5) Uani 1 1 d . . . . .
C51 C 0.62590(17) 0.73819(16) 0.51934(14) 0.0232(5) Uani 1 1 d . . . . .
C52 C 0.71094(18) 0.71902(17) 0.53561(15) 0.0275(6) Uani 1 1 d . . . . .
H52 H 0.713708 0.674055 0.566178 0.033 Uiso 1 1 calc R . . . .
C53 C 0.7912(2) 0.76460(18) 0.50785(16) 0.0346(6) Uani 1 1 d . . . . .
H53 H 0.848893 0.751411 0.519946 0.041 Uiso 1 1 calc R . . . .
C54 C 0.7877(2) 0.82967(19) 0.46229(17) 0.0391(7) Uani 1 1 d . . . . .
H54 H 0.842582 0.860768 0.442788 0.047 Uiso 1 1 calc R . . . .
C55 C 0.7031(2) 0.84892(19) 0.44544(17) 0.0396(7) Uani 1 1 d . . . . .
H55 H 0.700139 0.893095 0.414063 0.048 Uiso 1 1 calc R . . . .
C56 C 0.62331(19) 0.80419(17) 0.47407(15) 0.0304(6) Uani 1 1 d . . . . .
H56 H 0.566154 0.818480 0.462831 0.037 Uiso 1 1 calc R . . . .
C57 C 0.42102(17) 0.65520(16) 0.42930(13) 0.0230(5) Uani 1 1 d . . . . .
C58 C 0.35665(19) 0.70110(18) 0.41309(16) 0.0318(6) Uani 1 1 d . . . . .
H58 H 0.330651 0.727142 0.453741 0.038 Uiso 1 1 calc R . . . .
C59 C 0.3309(2) 0.7082(2) 0.33590(18) 0.0437(8) Uani 1 1 d . . . . .
H59 H 0.285766 0.738039 0.323278 0.052 Uiso 1 1 calc R . . . .
C60 C 0.3713(2) 0.6716(2) 0.27717(17) 0.0442(8) Uani 1 1 d . . . . .
H60 H 0.354218 0.677343 0.224672 0.053 Uiso 1 1 calc R . . . .
C61 C 0.4360(2) 0.6271(2) 0.29508(16) 0.0389(7) Uani 1 1 d . . . . .
H61 H 0.463685 0.602604 0.254854 0.047 Uiso 1 1 calc R . . . .
C62 C 0.46090(19) 0.61794(18) 0.37144(15) 0.0307(6) Uani 1 1 d . . . . .
H62 H 0.504685 0.586513 0.383776 0.037 Uiso 1 1 calc R . . . .
C63 C 0.13513(17) 0.53682(16) 0.90719(13) 0.0225(5) Uani 1 1 d . . . . .
C64 C 0.11529(17) 0.48896(17) 0.97569(14) 0.0230(5) Uani 1 1 d . . . . .
C65 C 0.06476(19) 0.39560(18) 0.96462(14) 0.0303(6) Uani 1 1 d . . . . .
C66 C 0.0460(2) 0.35145(18) 1.02600(16) 0.0354(6) Uani 1 1 d . . . . .
C67 C 0.07901(19) 0.4006(2) 1.10166(15) 0.0314(6) Uani 1 1 d . . . . .
C68 C 0.12987(18) 0.49299(19) 1.11493(14) 0.0308(6) Uani 1 1 d . . . . .
C69 C 0.14705(17) 0.53603(17) 1.05260(14) 0.0265(5) Uani 1 1 d . . . . .
C70 C 0.28239(18) 0.78947(16) 0.67294(15) 0.0261(6) Uani 1 1 d . . . . .
C71 C 0.21626(18) 0.84060(16) 0.64617(14) 0.0245(5) Uani 1 1 d . . . . .
C72 C 0.15155(19) 0.80712(17) 0.57564(15) 0.0303(6) Uani 1 1 d . . . . .
C73 C 0.0897(2) 0.85120(19) 0.55128(15) 0.0349(6) Uani 1 1 d . . . . .
C74 C 0.09137(19) 0.93216(18) 0.59620(16) 0.0345(6) Uani 1 1 d . . . . .
C75 C 0.1546(2) 0.96799(17) 0.66596(16) 0.0339(6) Uani 1 1 d . . . . .
C76 C 0.21455(19) 0.92148(17) 0.69073(14) 0.0287(6) Uani 1 1 d . . . . .

loop_
_atom_site_aniso_label
_atom_site_aniso_U_11
_atom_site_aniso_U_22
_atom_site_aniso_U_33
_atom_site_aniso_U_23
_atom_site_aniso_U_13
_atom_site_aniso_U_12
Ni1 0.02211(17) 0.02058(16) 0.01600(15) 0.00438(12) 0.00497(12) 0.00794(12)
Ni2 0.02549(17) 0.01781(15) 0.01547(15) 0.00397(11) 0.00358(12) 0.00743(12)
F1 0.0758(13) 0.0350(9) 0.0224(8) 0.0002(7) 0.0102(8) -0.0099(8)
F2 0.0837(14) 0.0335(9) 0.0461(11) 0.0149(8) 0.0232(10) -0.0005(9)
F3 0.0484(10) 0.0635(11) 0.0315(9) 0.0287(8) 0.0151(8) 0.0212(9)
F4 0.0466(10) 0.0673(12) 0.0185(8) 0.0012(8) 0.0030(7) 0.0062(9)
F5 0.0505(10) 0.0331(9) 0.0279(8) -0.0026(7) 0.0050(7) -0.0019(7)
F6 0.0536(11) 0.0384(9) 0.0453(10) -0.0166(8) -0.0072(8) 0.0160(8)
F7 0.0517(12) 0.0710(13) 0.0397(10) -0.0103(9) -0.0237(9) 0.0212(10)
F8 0.0466(11) 0.0546(11) 0.0590(11) 0.0161(9) -0.0085(9) 0.0292(9)
F9 0.0653(13) 0.0395(10) 0.0610(12) -0.0121(9) -0.0131(10) 0.0339(9)
F10 0.0570(11) 0.0448(10) 0.0328(9) -0.0121(7) -0.0182(8) 0.0290(8)
O1 0.0216(9) 0.0197(8) 0.0174(8) 0.0051(6) 0.0023(7) 0.0068(7)
O2 0.0225(9) 0.0224(8) 0.0151(8) 0.0034(6) 0.0044(7) 0.0061(7)
O3 0.0314(10) 0.0273(9) 0.0200(9) 0.0073(7) 0.0108(7) 0.0103(8)
O4 0.0371(11) 0.0262(9) 0.0244(9) 0.0039(7) 0.0104(8) 0.0120(8)
O5 0.0325(11) 0.0305(10) 0.0239(9) 0.0078(8) 0.0097(8) 0.0156(8)
O6 0.0365(11) 0.0260(9) 0.0249(9) 0.0082(7) 0.0009(8) 0.0121(8)
O7 0.0391(11) 0.0259(9) 0.0343(10) 0.0122(7) 0.0110(8) 0.0156(8)
N1 0.0278(11) 0.0162(10) 0.0207(10) 0.0051(8) 0.0037(8) 0.0056(8)
N2 0.0302(12) 0.0200(10) 0.0232(11) 0.0017(8) -0.0006(9) 0.0037(9)
N3 0.0249(11) 0.0218(10) 0.0183(10) 0.0038(8) 0.0038(8) 0.0081(8)
N4 0.0250(11) 0.0213(10) 0.0168(10) 0.0058(8) 0.0052(8) 0.0089(8)
N5 0.0243(11) 0.0189(10) 0.0183(10) 0.0038(8) 0.0043(8) 0.0063(8)
N6 0.0221(11) 0.0286(11) 0.0201(10) 0.0055(8) 0.0072(8) 0.0071(9)
C1 0.0237(13) 0.0229(12) 0.0129(11) 0.0052(9) 0.0064(9) 0.0098(10)
C2 0.0283(13) 0.0205(12) 0.0141(11) 0.0035(9) 0.0049(10) 0.0084(10)
C3 0.0244(13) 0.0259(12) 0.0176(12) 0.0019(10) 0.0029(10) 0.0075(10)
C4 0.0264(13) 0.0321(13) 0.0157(12) 0.0048(10) 0.0055(10) 0.0160(11)
C5 0.0324(14) 0.0223(12) 0.0182(12) 0.0062(9) 0.0079(10) 0.0145(10)
C6 0.0275(13) 0.0202(12) 0.0170(12) 0.0033(9) 0.0077(10) 0.0098(10)
C7 0.0303(14) 0.0182(12) 0.0224(12) 0.0062(10) 0.0045(10) 0.0095(10)
C8 0.0303(14) 0.0185(12) 0.0252(13) 0.0037(10) 0.0048(11) 0.0043(10)
C9 0.0287(14) 0.0272(13) 0.0207(13) 0.0019(10) 0.0025(11) 0.0044(11)
C10 0.0192(13) 0.0340(14) 0.0195(12) 0.0082(10) 0.0008(10) 0.0084(10)
C11 0.0222(13) 0.0275(13) 0.0192(12) 0.0081(10) 0.0036(10) 0.0101(10)
C12 0.0245(13) 0.0200(11) 0.0176(12) 0.0053(9) 0.0028(10) 0.0106(10)
C13 0.0245(13) 0.0207(12) 0.0171(12) 0.0060(9) 0.0032(10) 0.0090(10)
C14 0.0290(14) 0.0237(12) 0.0187(12) 0.0053(10) 0.0070(10) 0.0108(10)
C15 0.0277(14) 0.0278(13) 0.0155(12) 0.0038(10) 0.0003(10) 0.0106(11)
C16 0.0241(13) 0.0268(13) 0.0217(12) 0.0068(10) -0.0002(10) 0.0080(10)
C17 0.0304(14) 0.0175(12) 0.0264(13) 0.0052(10) 0.0076(11) 0.0046(10)
C18 0.0293(14) 0.0198(12) 0.0302(14) 0.0063(10) 0.0053(11) 0.0032(10)
C19 0.0455(17) 0.0232(13) 0.0351(15) 0.0095(11) 0.0116(13) 0.0136(12)
C20 0.069(2) 0.0391(16) 0.0340(16) 0.0172(13) 0.0204(15) 0.0251(15)
C21 0.083(3) 0.0381(17) 0.0459(19) 0.0275(14) 0.0231(17) 0.0310(17)
C22 0.084(3) 0.0285(15) 0.0492(19) 0.0150(14) 0.0229(18) 0.0297(16)
C23 0.0566(19) 0.0277(14) 0.0339(15) 0.0073(12) 0.0129(14) 0.0170(13)
C24 0.0321(15) 0.0212(12) 0.0272(14) 0.0038(10) 0.0036(11) 0.0048(11)
C25 0.0528(11) 0.0236(9) 0.0441(10) 0.0025(8) -0.0073(9) 0.0029(8)
C26 0.0577(11) 0.0291(9) 0.0497(10) 0.0031(8) -0.0063(9) -0.0029(8)
C27 0.0629(11) 0.0328(9) 0.0550(10) 0.0021(8) -0.0079(9) -0.0052(8)
C28 0.0638(11) 0.0321(9) 0.0552(10) -0.0011(8) -0.0106(9) -0.0023(8)
C29 0.0602(11) 0.0291(9) 0.0499(10) -0.0023(8) -0.0100(9) 0.0030(8)
C30 0.0546(11) 0.0243(9) 0.0448(10) -0.0002(8) -0.0080(9) 0.0060(8)
C31 0.0583(14) 0.0195(13) 0.0207(13) 0.0001(10) -0.0032(12) 0.0121(12)
C32 0.0666(12) 0.0369(11) 0.0376(11) -0.0034(10) -0.0142(10) 0.0178(10)
C33 0.0736(12) 0.0375(10) 0.0381(10) -0.0032(8) -0.0133(9) 0.0187(9)
C34 0.0794(12) 0.0333(9) 0.0346(10) 0.0003(8) -0.0068(9) 0.0206(9)
C35 0.0793(13) 0.0295(9) 0.0313(9) 0.0018(8) 0.0021(9) 0.0202(9)
C36 0.0753(14) 0.0268(10) 0.0280(10) 0.0021(9) 0.0053(10) 0.0213(10)
C37 0.0214(13) 0.0201(12) 0.0205(12) 0.0022(9) 0.0041(10) 0.0059(10)
C38 0.0321(15) 0.0412(15) 0.0309(15) 0.0106(12) 0.0042(12) 0.0200(12)
C39 0.0283(14) 0.0248(12) 0.0220(12) 0.0034(10) 0.0067(10) 0.0103(10)
C40 0.0250(14) 0.0413(15) 0.0268(14) 0.0070(12) 0.0071(11) 0.0046(12)
C41 0.0337(15) 0.0420(16) 0.0201(13) -0.0006(11) 0.0027(11) 0.0091(12)
C42 0.0276(13) 0.0192(11) 0.0173(12) 0.0043(9) 0.0074(10) 0.0102(10)
C43 0.0244(13) 0.0202(12) 0.0236(13) 0.0036(10) 0.0062(10) 0.0085(10)
C44 0.0240(13) 0.0295(13) 0.0201(12) 0.0031(10) 0.0042(10) 0.0104(10)
C45 0.0307(15) 0.0387(15) 0.0255(14) 0.0103(11) 0.0096(11) 0.0157(12)
C46 0.0357(16) 0.0594(19) 0.0276(14) 0.0200(13) 0.0111(12) 0.0254(15)
C47 0.0290(16) 0.071(2) 0.0280(15) 0.0031(14) -0.0010(12) 0.0206(15)
C48 0.0348(17) 0.0427(17) 0.0455(18) -0.0053(14) -0.0024(14) 0.0051(13)
C49 0.0344(16) 0.0315(14) 0.0349(15) 0.0043(12) -0.0016(12) 0.0077(12)
C50 0.0242(13) 0.0217(12) 0.0229(12) 0.0051(10) 0.0045(10) 0.0105(10)
C51 0.0264(13) 0.0210(12) 0.0218(12) 0.0035(10) 0.0070(10) 0.0066(10)
C52 0.0284(14) 0.0275(13) 0.0291(14) 0.0057(11) 0.0085(11) 0.0113(11)
C53 0.0280(15) 0.0356(15) 0.0372(16) 0.0002(12) 0.0090(12) 0.0086(12)
C54 0.0337(16) 0.0374(16) 0.0390(16) 0.0045(13) 0.0151(13) -0.0004(12)
C55 0.0446(18) 0.0316(15) 0.0442(17) 0.0182(13) 0.0162(14) 0.0066(13)
C56 0.0292(14) 0.0283(14) 0.0352(15) 0.0120(11) 0.0064(12) 0.0087(11)
C57 0.0260(13) 0.0221(12) 0.0191(12) 0.0075(10) 0.0039(10) 0.0041(10)
C58 0.0340(15) 0.0320(14) 0.0313(14) 0.0111(11) 0.0056(12) 0.0118(12)
C59 0.0408(18) 0.0471(18) 0.0441(18) 0.0243(14) -0.0026(14) 0.0127(14)
C60 0.0488(19) 0.0510(18) 0.0243(15) 0.0173(13) 0.0019(13) 0.0013(15)
C61 0.0443(18) 0.0432(16) 0.0220(14) 0.0050(12) 0.0136(12) 0.0017(14)
C62 0.0326(15) 0.0315(14) 0.0267(14) 0.0059(11) 0.0095(11) 0.0070(11)
C63 0.0183(12) 0.0262(13) 0.0184(12) 0.0033(10) 0.0032(10) 0.0013(10)
C64 0.0192(12) 0.0310(13) 0.0202(12) 0.0048(10) 0.0074(10) 0.0093(10)
C65 0.0343(15) 0.0330(14) 0.0202(13) 0.0039(11) 0.0079(11) 0.0056(12)
C66 0.0382(16) 0.0325(15) 0.0357(16) 0.0123(12) 0.0129(13) 0.0071(12)
C67 0.0301(15) 0.0495(17) 0.0241(14) 0.0198(12) 0.0121(11) 0.0180(13)
C68 0.0261(14) 0.0478(17) 0.0170(13) 0.0047(11) 0.0034(10) 0.0110(12)
C69 0.0207(13) 0.0324(14) 0.0241(13) 0.0031(11) 0.0059(10) 0.0059(11)
C70 0.0309(14) 0.0166(12) 0.0301(14) 0.0058(10) 0.0049(11) 0.0067(10)
C71 0.0273(14) 0.0241(12) 0.0228(13) 0.0076(10) 0.0041(10) 0.0080(10)
C72 0.0327(15) 0.0253(13) 0.0287(14) 0.0009(11) 0.0046(11) 0.0061(11)
C73 0.0309(15) 0.0405(16) 0.0253(14) 0.0018(12) -0.0068(11) 0.0074(12)
C74 0.0301(15) 0.0344(15) 0.0395(16) 0.0129(12) -0.0023(12) 0.0124(12)
C75 0.0390(16) 0.0245(13) 0.0364(15) -0.0006(11) -0.0009(12) 0.0144(12)
C76 0.0325(15) 0.0267(13) 0.0231(13) 0.0027(10) -0.0041(11) 0.0092(11)

loop_
_atom_type_symbol
_atom_type_description
_atom_type_scat_dispersion_real
_atom_type_scat_dispersion_imag
_atom_type_scat_source
C C 0.0033 0.0016 'International Tables Vol C Tables 4.2.6.8 and 6.1.1.4'
H H 0.0000 0.0000 'International Tables Vol C Tables 4.2.6.8 and 6.1.1.4'
F F 0.0171 0.0103 'International Tables Vol C Tables 4.2.6.8 and 6.1.1.4'
N N 0.0061 0.0033 'International Tables Vol C Tables 4.2.6.8 and 6.1.1.4'
Ni Ni 0.3393 1.1124 'International Tables Vol C Tables 4.2.6.8 and 6.1.1.4'
O O 0.0106 0.0060 'International Tables Vol C Tables 4.2.6.8 and 6.1.1.4'

loop_
_geom_angle_atom_site_label_1
_geom_angle_atom_site_label_2
_geom_angle_atom_site_label_3
_geom_angle
_geom_angle_site_symmetry_1
_geom_angle_site_symmetry_3
_geom_angle_publ_flag
O1 Ni1 Ni2 39.63(4) . . ?
O1 Ni1 O2 77.45(6) . . ?
O1 Ni1 O3 96.54(7) . . ?
O1 Ni1 O5 96.82(7) . . ?
O1 Ni1 N5 88.44(7) . . ?
O1 Ni1 N6 166.56(7) . . ?
O2 Ni1 Ni2 39.14(4) . . ?
O2 Ni1 O3 170.17(6) . . ?
O2 Ni1 O5 84.73(7) . . ?
O2 Ni1 N5 101.11(7) . . ?
O2 Ni1 N6 92.43(7) . . ?
O3 Ni1 Ni2 133.03(5) . . ?
O3 Ni1 O5 88.32(7) . . ?
O3 Ni1 N5 86.35(7) . . ?
O3 Ni1 N6 94.63(7) . . ?
O5 Ni1 Ni2 83.24(6) . . ?
O5 Ni1 N5 172.91(8) . . ?
O5 Ni1 N6 90.94(8) . . ?
N5 Ni1 Ni2 103.83(6) . . ?
N6 Ni1 Ni2 131.48(6) . . ?
N6 Ni1 N5 84.83(8) . . ?
O1 Ni2 Ni1 39.71(4) . . ?
O1 Ni2 O6 96.87(6) . . ?
O1 Ni2 O7 151.06(7) . . ?
O1 Ni2 N1 87.83(7) . . ?
O1 Ni2 N3 113.27(7) . . ?
O1 Ni2 C70 124.38(8) . . ?
O2 Ni2 Ni1 40.29(4) . . ?
O2 Ni2 O1 78.65(6) . . ?
O2 Ni2 O6 88.12(7) . . ?
O2 Ni2 O7 83.64(7) . . ?
O2 Ni2 N1 165.62(7) . . ?
O2 Ni2 N3 87.75(7) . . ?
O2 Ni2 C70 83.08(7) . . ?
O6 Ni2 Ni1 85.32(5) . . ?
O6 Ni2 O7 59.59(6) . . ?
O6 Ni2 C70 30.12(7) . . ?
O7 Ni2 Ni1 116.05(5) . . ?
O7 Ni2 C70 29.61(7) . . ?
N1 Ni2 Ni1 125.44(6) . . ?
N1 Ni2 O6 88.67(7) . . ?
N1 Ni2 O7 106.69(7) . . ?
N1 Ni2 N3 102.23(8) . . ?
N1 Ni2 C70 100.87(8) . . ?
N3 Ni2 Ni1 110.87(5) . . ?
N3 Ni2 O6 148.07(7) . . ?
N3 Ni2 O7 88.49(7) . . ?
N3 Ni2 C70 117.98(8) . . ?
C70 Ni2 Ni1 100.20(6) . . ?
Ni2 O1 Ni1 100.65(7) . . ?
C1 O1 Ni1 127.96(14) . . ?
C1 O1 Ni2 119.02(14) . . ?
Ni2 O2 Ni1 100.58(7) . . ?
C12 O2 Ni1 125.16(14) . . ?
C12 O2 Ni2 129.12(14) . . ?
C63 O3 Ni1 130.69(15) . . ?
C70 O6 Ni2 89.52(15) . . ?
C70 O7 Ni2 87.23(14) . . ?
C17 N1 Ni2 132.08(16) . . ?
C37 N1 Ni2 118.08(15) . . ?
C37 N1 C17 106.56(19) . . ?
C24 N2 C31 126.1(2) . . ?
C37 N2 C24 108.2(2) . . ?
C37 N2 C31 125.4(2) . . ?
C42 N3 Ni2 109.97(15) . . ?
C42 N3 C43 106.36(19) . . ?
C43 N3 Ni2 120.80(15) . . ?
C42 N4 C50 108.27(19) . . ?
C42 N4 C57 127.4(2) . . ?
C50 N4 C57 124.07(19) . . ?
C7 N5 Ni1 109.44(14) . . ?
C8 N5 Ni1 102.93(14) . . ?
C8 N5 C7 109.05(18) . . ?
C39 N5 Ni1 115.07(14) . . ?
C39 N5 C7 108.66(19) . . ?
C39 N5 C8 111.47(18) . . ?
C9 N6 Ni1 107.42(15) . . ?
C9 N6 C10 111.85(18) . . ?
C10 N6 Ni1 108.17(14) . . ?
C40 N6 Ni1 111.65(15) . . ?
C40 N6 C9 110.6(2) . . ?
C40 N6 C10 107.18(19) . . ?
O1 C1 C2 119.0(2) . . ?
O1 C1 C6 123.3(2) . . ?
C2 C1 C6 117.7(2) . . ?
C1 C2 C37 119.2(2) . . ?
C3 C2 C1 120.5(2) . . ?
C3 C2 C37 120.2(2) . . ?
C4 C3 C2 122.2(2) . . ?
C3 C4 C5 116.8(2) . . ?
C3 C4 C38 122.0(2) . . ?
C5 C4 C38 121.1(2) . . ?
C4 C5 C6 123.4(2) . . ?
C1 C6 C7 124.2(2) . . ?
C5 C6 C1 119.3(2) . . ?
C5 C6 C7 116.4(2) . . ?
N5 C7 C6 115.49(19) . . ?
N5 C8 C9 110.37(19) . . ?
N6 C9 C8 109.96(19) . . ?
N6 C10 C11 114.65(19) . . ?
C12 C11 C10 120.5(2) . . ?
C16 C11 C10 119.5(2) . . ?
C16 C11 C12 120.0(2) . . ?
O2 C12 C11 118.4(2) . . ?
O2 C12 C13 122.6(2) . . ?
C13 C12 C11 119.0(2) . . ?
C12 C13 C42 121.5(2) . . ?
C14 C13 C12 118.2(2) . . ?
C14 C13 C42 120.1(2) . . ?
C15 C14 C13 123.1(2) . . ?
C14 C15 C16 117.6(2) . . ?
C14 C15 C41 121.4(2) . . ?
C16 C15 C41 120.9(2) . . ?
C15 C16 C11 122.1(2) . . ?
N1 C17 C18 122.7(2) . . ?
C24 C17 N1 109.5(2) . . ?
C24 C17 C18 127.8(2) . . ?
C19 C18 C17 120.6(2) . . ?
C19 C18 C23 117.9(2) . . ?
C23 C18 C17 121.6(2) . . ?
C18 C19 C20 121.3(2) . . ?
C21 C20 C19 119.9(3) . . ?
C22 C21 C20 119.4(3) . . ?
C23 C22 C21 120.7(3) . . ?
C22 C23 C18 120.9(3) . . ?
N2 C24 C25 123.2(2) . . ?
C17 C24 N2 105.5(2) . . ?
C17 C24 C25 131.3(2) . . ?
C26 C25 C24 118.9(3) . . ?
C26 C25 C30 119.2(3) . . ?
C30 C25 C24 121.9(3) . . ?
C27 C26 C25 120.0(3) . . ?
C28 C27 C26 120.5(3) . . ?
C27 C28 C29 120.1(3) . . ?
C28 C29 C30 119.7(3) . . ?
C25 C30 C29 120.5(3) . . ?
C32 C31 N2 120.1(3) . . ?
C36 C31 N2 118.3(3) . . ?
C36 C31 C32 121.6(3) . . ?
C31 C32 C33 119.0(4) . . ?
C34 C33 C32 119.0(3) . . ?
C33 C34 C35 121.9(3) . . ?
C34 C35 C36 119.4(3) . . ?
C31 C36 C35 119.0(3) . . ?
N1 C37 N2 110.3(2) . . ?
N1 C37 C2 126.9(2) . . ?
N2 C37 C2 122.7(2) . . ?
N3 C42 N4 109.7(2) . . ?
N3 C42 C13 126.2(2) . . ?
N4 C42 C13 123.9(2) . . ?
N3 C43 C44 122.7(2) . . ?
C50 C43 N3 110.0(2) . . ?
C50 C43 C44 127.1(2) . . ?
C45 C44 C43 119.5(2) . . ?
C45 C44 C49 118.9(2) . . ?
C49 C44 C43 121.4(2) . . ?
C44 C45 C46 120.5(3) . . ?
C47 C46 C45 120.5(3) . . ?
C46 C47 C48 119.6(3) . . ?
C49 C48 C47 120.2(3) . . ?
C48 C49 C44 120.3(3) . . ?
N4 C50 C51 124.1(2) . . ?
C43 C50 N4 105.5(2) . . ?
C43 C50 C51 130.3(2) . . ?
C52 C51 C50 119.1(2) . . ?
C56 C51 C50 122.2(2) . . ?
C56 C51 C52 118.6(2) . . ?
C53 C52 C51 120.9(2) . . ?
C52 C53 C54 120.1(3) . . ?
C53 C54 C55 119.5(3) . . ?
C56 C55 C54 120.4(3) . . ?
C55 C56 C51 120.6(3) . . ?
C58 C57 N4 118.9(2) . . ?
C62 C57 N4 119.2(2) . . ?
C62 C57 C58 121.9(2) . . ?
C57 C58 C59 118.5(3) . . ?
C60 C59 C58 120.2(3) . . ?
C61 C60 C59 120.1(3) . . ?
C60 C61 C62 120.4(3) . . ?
C57 C62 C61 119.0(3) . . ?
O3 C63 C64 114.9(2) . . ?
O4 C63 O3 128.3(2) . . ?
O4 C63 C64 116.8(2) . . ?
C65 C64 C63 121.9(2) . . ?
C69 C64 C63 122.0(2) . . ?
C69 C64 C65 116.1(2) . . ?
F1 C65 C64 120.2(2) . . ?
F1 C65 C66 117.2(2) . . ?
C66 C65 C64 122.6(2) . . ?
F2 C66 C65 120.6(2) . . ?
F2 C66 C67 119.8(2) . . ?
C67 C66 C65 119.6(2) . . ?
F3 C67 C66 119.8(2) . . ?
F3 C67 C68 120.7(2) . . ?
C68 C67 C66 119.5(2) . . ?
F4 C68 C67 119.5(2) . . ?
F4 C68 C69 120.6(2) . . ?
C67 C68 C69 119.9(2) . . ?
F5 C69 C64 120.4(2) . . ?
F5 C69 C68 117.3(2) . . ?
C68 C69 C64 122.3(2) . . ?
O6 C70 Ni2 60.36(12) . . ?
O6 C70 C71 118.0(2) . . ?
O7 C70 Ni2 63.16(13) . . ?
O7 C70 O6 123.1(2) . . ?
O7 C70 C71 118.9(2) . . ?
C71 C70 Ni2 171.69(17) . . ?
C72 C71 C70 121.5(2) . . ?
C76 C71 C70 122.5(2) . . ?
C76 C71 C72 116.0(2) . . ?
F6 C72 C71 119.6(2) . . ?
F6 C72 C73 118.0(2) . . ?
C73 C72 C71 122.4(2) . . ?
F7 C73 C72 120.8(2) . . ?
F7 C73 C74 119.1(2) . . ?
C72 C73 C74 120.1(2) . . ?
F8 C74 C73 120.2(2) . . ?
F8 C74 C75 120.3(2) . . ?
C73 C74 C75 119.5(2) . . ?
F9 C75 C74 119.3(2) . . ?
F9 C75 C76 120.9(2) . . ?
C74 C75 C76 119.8(2) . . ?
F10 C76 C71 120.2(2) . . ?
F10 C76 C75 117.5(2) . . ?
C75 C76 C71 122.3(2) . . ?

loop_
_geom_bond_atom_site_label_1
_geom_bond_atom_site_label_2
_geom_bond_distance
_geom_bond_site_symmetry_2
_geom_bond_publ_flag
Ni1 Ni2 3.1245(6) . ?
Ni1 O1 2.0315(16) . ?
Ni1 O2 2.0553(16) . ?
Ni1 O3 2.0716(16) . ?
Ni1 O5 2.0937(18) . ?
Ni1 N5 2.1173(19) . ?
Ni1 N6 2.108(2) . ?
Ni2 O1 2.0280(16) . ?
Ni2 O2 2.0062(16) . ?
Ni2 O6 2.1858(18) . ?
Ni2 O7 2.2466(17) . ?
Ni2 N1 2.067(2) . ?
Ni2 N3 2.146(2) . ?
Ni2 C70 2.515(2) . ?
F1 C65 1.346(3) . ?
F2 C66 1.340(3) . ?
F3 C67 1.337(3) . ?
F4 C68 1.343(3) . ?
F5 C69 1.341(3) . ?
F6 C72 1.349(3) . ?
F7 C73 1.348(3) . ?
F8 C74 1.348(3) . ?
F9 C75 1.343(3) . ?
F10 C76 1.343(3) . ?
O1 C1 1.338(3) . ?
O2 C12 1.324(3) . ?
O3 C63 1.263(3) . ?
O4 C63 1.243(3) . ?
O6 C70 1.262(3) . ?
O7 C70 1.244(3) . ?
N1 C17 1.393(3) . ?
N1 C37 1.336(3) . ?
N2 C24 1.394(3) . ?
N2 C31 1.448(3) . ?
N2 C37 1.365(3) . ?
N3 C42 1.346(3) . ?
N3 C43 1.397(3) . ?
N4 C42 1.367(3) . ?
N4 C50 1.402(3) . ?
N4 C57 1.447(3) . ?
N5 C7 1.486(3) . ?
N5 C8 1.477(3) . ?
N5 C39 1.477(3) . ?
N6 C9 1.492(3) . ?
N6 C10 1.498(3) . ?
N6 C40 1.474(3) . ?
C1 C2 1.411(3) . ?
C1 C6 1.419(3) . ?
C2 C3 1.402(3) . ?
C2 C37 1.477(3) . ?
C3 C4 1.384(3) . ?
C4 C5 1.391(3) . ?
C4 C38 1.509(3) . ?
C5 C6 1.398(3) . ?
C6 C7 1.508(3) . ?
C8 C9 1.522(3) . ?
C10 C11 1.506(3) . ?
C11 C12 1.417(3) . ?
C11 C16 1.389(3) . ?
C12 C13 1.416(3) . ?
C13 C14 1.409(3) . ?
C13 C42 1.471(3) . ?
C14 C15 1.385(3) . ?
C15 C16 1.389(3) . ?
C15 C41 1.514(3) . ?
C17 C18 1.481(3) . ?
C17 C24 1.379(3) . ?
C18 C19 1.386(4) . ?
C18 C23 1.394(4) . ?
C19 C20 1.390(4) . ?
C20 C21 1.381(4) . ?
C21 C22 1.379(4) . ?
C22 C23 1.378(4) . ?
C24 C25 1.483(4) . ?
C25 C26 1.388(5) . ?
C25 C30 1.391(5) . ?
C26 C27 1.387(4) . ?
C27 C28 1.378(5) . ?
C28 C29 1.379(5) . ?
C29 C30 1.392(4) . ?
C31 C32 1.377(4) . ?
C31 C36 1.375(4) . ?
C32 C33 1.402(4) . ?
C33 C34 1.365(5) . ?
C34 C35 1.373(5) . ?
C35 C36 1.392(4) . ?
C43 C44 1.490(3) . ?
C43 C50 1.364(3) . ?
C44 C45 1.390(3) . ?
C44 C49 1.394(4) . ?
C45 C46 1.391(4) . ?
C46 C47 1.374(4) . ?
C47 C48 1.393(4) . ?
C48 C49 1.389(4) . ?
C50 C51 1.479(3) . ?
C51 C52 1.395(3) . ?
C51 C56 1.395(3) . ?
C52 C53 1.382(4) . ?
C53 C54 1.389(4) . ?
C54 C55 1.391(4) . ?
C55 C56 1.381(4) . ?
C57 C58 1.386(4) . ?
C57 C62 1.381(4) . ?
C58 C59 1.392(4) . ?
C59 C60 1.392(5) . ?
C60 C61 1.381(4) . ?
C61 C62 1.386(4) . ?
C63 C64 1.522(3) . ?
C64 C65 1.384(4) . ?
C64 C69 1.382(3) . ?
C65 C66 1.376(4) . ?
C66 C67 1.374(4) . ?
C67 C68 1.369(4) . ?
C68 C69 1.379(4) . ?
C70 C71 1.516(3) . ?
C71 C72 1.391(3) . ?
C71 C76 1.384(4) . ?
C72 C73 1.370(4) . ?
C73 C74 1.370(4) . ?
C74 C75 1.372(4) . ?
C75 C76 1.379(4) . ?
